data_7225189
loop_
_publ_author_name
'Beldon, Patrick J.'
'Henke, Sebastian'
'Monserrat, Bartomeu'
'Tominaka, Satoshi'
'Stock, Norbert'
'Cheetham, Anthony K.'

_publ_section_title
;
 Transition metal coordination complexes of chrysazin
;
_journal_issue 27
_journal_name_full CrystEngComm
_journal_page_first 5121
_journal_paper_doi 10.1039/C5CE00792E
_journal_volume 18
_journal_year 2016
_chemical_formula_moiety 'C42 H18 Fe2 O12, C3 H7 N O, 0.5(H2 O)'
_chemical_formula_sum 'C45 H26 Fe2 N O13.5'
_chemical_formula_weight 908.37
_chemical_name_systematic 'tri(chrysazinato)-di-iron(III) N,N-dimethylformamide solvate hemihydrate'
_space_group_crystal_system triclinic
_space_group_IT_number 2
_space_group_name_Hall '-P 1'
_space_group_name_H-M_alt 'P -1'
_symmetry_space_group_name_Hall '-P 1'
_symmetry_space_group_name_H-M 'P -1'
_atom_sites_solution_hydrogens mixed
_audit_creation_date 2015-08-16
_audit_creation_method
;
Olex2 1.2
(compiled 2013.09.17 svn.r2790 for OlexSys, GUI svn.r4601)
;
_audit_update_record
;
2016-04-20 deposited with the CCDC.
2016-05-11 downloaded from the CCDC.
;
_cell_angle_alpha 118.226(4)
_cell_angle_beta 92.344(4)
_cell_angle_gamma 92.239(4)
_cell_formula_units_Z 2
_cell_length_a 8.2927(4)
_cell_length_b 15.5166(7)
_cell_length_c 15.8042(6)
_cell_measurement_reflns_used 5616
_cell_measurement_temperature 293(2)
_cell_measurement_theta_max 67.6870
_cell_measurement_theta_min 3.2540
_cell_volume 1786.34(15)
_computing_cell_refinement
;
CrysAlisPro, Agilent Technologies,
Version 1.171.37.31 (release 14-01-2014 CrysAlis171 .NET)
(compiled Jan 14 2014,18:38:05)
;
_computing_data_collection
;
CrysAlisPro, Agilent Technologies,
Version 1.171.37.31 (release 14-01-2014 CrysAlis171 .NET)
(compiled Jan 14 2014,18:38:05)
;
_computing_data_reduction
;
CrysAlisPro, Agilent Technologies,
Version 1.171.37.31 (release 14-01-2014 CrysAlis171 .NET)
(compiled Jan 14 2014,18:38:05)
;
_computing_molecular_graphics
;
O. V. Dolomanov, L. J. Bourhis, R. J. Gildea, J. A. K. Howard and H. Puschmann,
OLEX2: a complete structure solution, refinement and analysis program.
J. Appl. Cryst. (2009). 42, 339-341.
;
_computing_publication_material
;
O. V. Dolomanov, L. J. Bourhis, R. J. Gildea, J. A. K. Howard and H. Puschmann,
OLEX2: a complete structure solution, refinement and analysis program.
J. Appl. Cryst. (2009). 42, 339-341.
;
_computing_structure_refinement
;
SHELX, G.M. Sheldrick, Acta Cryst.
(2008). A64, 112-122
;
_diffrn_ambient_temperature 293(2)
_diffrn_detector 'CCD plate'
_diffrn_detector_area_resol_mean 8.0591
_diffrn_detector_type Eos
_diffrn_measured_fraction_theta_full 0.9882
_diffrn_measured_fraction_theta_max 0.9851
_diffrn_measurement_device 'four-circle diffractometer'
_diffrn_measurement_device_type 'Xcalibur, Eos, Gemini ultra'
_diffrn_measurement_method '\w scans'
_diffrn_orient_matrix_UB_11 0.1784130000
_diffrn_orient_matrix_UB_12 -0.0101395000
_diffrn_orient_matrix_UB_13 0.0229301000
_diffrn_orient_matrix_UB_21 -0.0299355000
_diffrn_orient_matrix_UB_22 -0.1124197000
_diffrn_orient_matrix_UB_23 -0.0519776000
_diffrn_orient_matrix_UB_31 0.0446684000
_diffrn_orient_matrix_UB_32 -0.0035848000
_diffrn_orient_matrix_UB_33 -0.0952276000
_diffrn_radiation_monochromator mirror
_diffrn_radiation_probe x-ray
_diffrn_radiation_type 'Cu K\a'
_diffrn_radiation_wavelength 1.54184
_diffrn_reflns_av_R_equivalents 0.0282
_diffrn_reflns_av_unetI/netI 0.0367
_diffrn_reflns_Laue_measured_fraction_full 0.985
_diffrn_reflns_Laue_measured_fraction_max 0.985
_diffrn_reflns_limit_h_max 9
_diffrn_reflns_limit_h_min -9
_diffrn_reflns_limit_k_max 18
_diffrn_reflns_limit_k_min -18
_diffrn_reflns_limit_l_max 14
_diffrn_reflns_limit_l_min -18
_diffrn_reflns_number 14065
_diffrn_reflns_point_group_measured_fraction_full 0.985
_diffrn_reflns_point_group_measured_fraction_max 0.985
_diffrn_reflns_theta_full 67.684
_diffrn_reflns_theta_max 67.700
_diffrn_reflns_theta_min 3.181
_diffrn_source 'sealed X-ray tube'
_diffrn_source_type 'Enhance Ultra (Cu) X-ray Source'
_exptl_absorpt_coefficient_mu 7.204
_exptl_absorpt_correction_T_max 0.771
_exptl_absorpt_correction_T_min 0.263
_exptl_absorpt_correction_type analytical
_exptl_absorpt_process_details
;
CrysAlisPro, Agilent Technologies,
Version 1.171.37.31 (release 14-01-2014 CrysAlis171 .NET)
(compiled Jan 14 2014,18:38:05)
Analytical numeric absorption correction using a multifaceted crystal
            model based on expressions derived by R.C. Clark & J.S. Reid.
(Clark, R. C. & Reid, J. S. (1995). Acta Cryst. A51, 887-897)
Empirical absorption correction using spherical harmonics,
 implemented in SCALE3 ABSPACK scaling algorithm.
;
_exptl_crystal_colour red
_exptl_crystal_density_diffrn 1.689
_exptl_crystal_description plate
_exptl_crystal_F_000 926
_exptl_crystal_size_max 0.3238
_exptl_crystal_size_mid 0.0487
_exptl_crystal_size_min 0.0427
_refine_diff_density_max 1.775
_refine_diff_density_min -0.818
_refine_diff_density_rms 0.082
_refine_ls_extinction_method none
_refine_ls_goodness_of_fit_ref 1.022
_refine_ls_hydrogen_treatment constr
_refine_ls_matrix_type full
_refine_ls_number_parameters 564
_refine_ls_number_reflns 6352
_refine_ls_number_restraints 0
_refine_ls_restrained_S_all 1.022
_refine_ls_R_factor_all 0.0619
_refine_ls_R_factor_gt 0.0516
_refine_ls_shift/su_max 0.000
_refine_ls_shift/su_mean 0.000
_refine_ls_structure_factor_coef Fsqd
_refine_ls_weighting_details 'w=1/[\s^2^(Fo^2^)+(0.0740P)^2^+3.5751P] where P=(Fo^2^+2Fc^2^)/3'
_refine_ls_weighting_scheme calc
_refine_ls_wR_factor_gt 0.1349
_refine_ls_wR_factor_ref 0.1440
_reflns_Friedel_coverage 0.000
_reflns_number_gt 5430
_reflns_number_total 6352
_reflns_threshold_expression 'I > 2\s(I)'
_cod_data_source_file c5ce00792e2.cif
_cod_data_source_block FeChrys-2
_cod_depositor_comments 'Adding full bibliography for 7225182--7225192.cif.'
_cod_original_cell_volume 1786.33(15)
_cod_original_formula_sum 'C45 H26 Fe2 N O13.50'
_cod_database_code 7225189
_shelxl_version_number 2014/6
_chemical_oxdiff_formula 'Fe2 C44 O13 H27 N1'
_shelx_space_group_comment
;
The symmetry employed for this shelxl refinement is uniquely defined
by the following loop, which should always be used as a source of
symmetry information in preference to the above space-group names.
They are only intended as comments.
;
_reflns_odcompleteness_completeness 98.82
_reflns_odcompleteness_iscentric 1
_reflns_odcompleteness_theta 66.97
_olex2_refinement_description
;
1. Fixed Uiso
 At 1.2 times of:
  All C(H) groups
 At 1.5 times of:
  All C(H,H,H) groups, All O(H,H) groups
2. Others
 Fixed Sof: O1W(0.5) H1WA(0.5) H1WB(0.5)
3.a Free rotating group:
 O1W(H1WA,H1WB)
3.b Aromatic/amide H refined with riding coordinates:
 C1(H1), C2(H2), C3(H3), C12(H12), C13(H13), C14(H14), C15(H15), C16(H16),
 C17(H17), C25(H25), C26(H26), C27(H27), C30(H30), C31(H31), C32(H32), C41(H41),
  C42(H42), C43(H43), C1S(H1S)
3.c Idealised Me refined as rotating group:
 C2S(H2SA,H2SB,H2SC), C3S(H3SA,H3SB,H3SC)
;

loop_
_space_group_symop_operation_xyz
'x, y, z'
'-x, -y, -z'

loop_
_atom_site_label
_atom_site_type_symbol
_atom_site_fract_x
_atom_site_fract_y
_atom_site_fract_z
_atom_site_U_iso_or_equiv
_atom_site_adp_type
_atom_site_occupancy
_atom_site_site_symmetry_order
_atom_site_calc_flag
_atom_site_refinement_flags_posn
_atom_site_refinement_flags_adp
_atom_site_refinement_flags_occupancy
Fe1 Fe 1.07274(7) 0.32467(4) 0.66867(4) 0.02485(16) Uani 1 1 d . . .
Fe2 Fe 0.69155(7) 0.31564(4) 0.65434(4) 0.02501(16) Uani 1 1 d . . .
O1 O 1.1763(3) 0.3821(2) 0.60050(19) 0.0304(6) Uani 1 1 d . . .
O2 O 0.8856(3) 0.41224(19) 0.66325(18) 0.0284(6) Uani 1 1 d . . .
O3 O 0.5937(3) 0.4358(2) 0.72446(18) 0.0315(6) Uani 1 1 d . . .
O4 O 0.9050(4) 0.7630(2) 0.6716(3) 0.0498(8) Uani 1 1 d . . .
O5 O 1.1791(3) 0.3943(2) 0.79309(18) 0.0300(6) Uani 1 1 d . . .
O6 O 0.8802(3) 0.3145(2) 0.74851(18) 0.0288(6) Uani 1 1 d . . .
O7 O 0.5803(3) 0.24046(19) 0.70196(18) 0.0286(6) Uani 1 1 d . . .
O8 O 0.8467(4) 0.3467(2) 1.10201(19) 0.0392(7) Uani 1 1 d . . .
O9 O 1.1688(3) 0.20290(19) 0.62010(18) 0.0292(6) Uani 1 1 d . . .
O10 O 0.8786(3) 0.23324(19) 0.57297(17) 0.0275(6) Uani 1 1 d . . .
O11 O 0.5829(3) 0.2651(2) 0.53115(18) 0.0300(6) Uani 1 1 d . . .
O12 O 0.8928(4) -0.0749(2) 0.2183(2) 0.0417(7) Uani 1 1 d . . .
C1 C 0.4937(5) 0.5887(3) 0.7709(3) 0.0357(9) Uani 1 1 d . . .
H1 H 0.4040 0.5696 0.7929 0.043 Uiso 1 1 calc R U .
C2 C 0.5067(6) 0.6802(3) 0.7794(3) 0.0401(10) Uani 1 1 d . . .
H2 H 0.4260 0.7229 0.8076 0.048 Uiso 1 1 calc R U .
C3 C 0.6395(6) 0.7112(3) 0.7463(3) 0.0400(10) Uani 1 1 d . . .
H3 H 0.6460 0.7738 0.7522 0.048 Uiso 1 1 calc R U .
C4 C 0.7603(5) 0.6492(3) 0.7052(3) 0.0321(9) Uani 1 1 d . . .
C5 C 0.7531(5) 0.5543(3) 0.6974(2) 0.0272(8) Uani 1 1 d . . .
C6 C 0.6152(5) 0.5223(3) 0.7288(2) 0.0297(8) Uani 1 1 d . . .
C7 C 0.8898(4) 0.4951(3) 0.6651(2) 0.0256(8) Uani 1 1 d . . .
C8 C 0.8999(5) 0.6830(3) 0.6700(3) 0.0356(9) Uani 1 1 d . . .
C9 C 1.0350(5) 0.6176(3) 0.6333(3) 0.0313(8) Uani 1 1 d . . .
C10 C 1.0317(5) 0.5266(3) 0.6348(2) 0.0264(8) Uani 1 1 d . . .
C11 C 1.1629(5) 0.4654(3) 0.5997(3) 0.0278(8) Uani 1 1 d . . .
C12 C 1.2886(5) 0.4960(3) 0.5596(3) 0.0338(9) Uani 1 1 d . . .
H12 H 1.3726 0.4555 0.5331 0.041 Uiso 1 1 calc R U .
C13 C 1.2884(5) 0.5841(3) 0.5594(3) 0.0377(10) Uani 1 1 d . . .
H13 H 1.3733 0.6031 0.5339 0.045 Uiso 1 1 calc R U .
C14 C 1.1628(5) 0.6458(3) 0.5967(3) 0.0375(9) Uani 1 1 d . . .
H14 H 1.1652 0.7059 0.5969 0.045 Uiso 1 1 calc R U .
C15 C 1.2805(5) -0.0181(3) 0.4199(3) 0.0368(9) Uani 1 1 d . . .
H15 H 1.3653 -0.0592 0.4053 0.044 Uiso 1 1 calc R U .
C16 C 1.2826(5) 0.0633(3) 0.5088(3) 0.0330(9) Uani 1 1 d . . .
H16 H 1.3697 0.0770 0.5532 0.040 Uiso 1 1 calc R U .
C17 C 1.1518(5) -0.0401(3) 0.3508(3) 0.0335(9) Uani 1 1 d . . .
H17 H 1.1531 -0.0944 0.2903 0.040 Uiso 1 1 calc R U .
C18 C 1.0236(5) 0.0191(3) 0.3730(3) 0.0278(8) Uani 1 1 d . . .
C19 C 1.0220(4) 0.1031(3) 0.4652(3) 0.0245(7) Uani 1 1 d . . .
C20 C 1.1544(4) 0.1265(3) 0.5337(3) 0.0271(8) Uani 1 1 d . . .
C21 C 0.8797(4) 0.1589(3) 0.4893(2) 0.0235(7) Uani 1 1 d . . .
C22 C 0.7394(4) 0.1325(3) 0.4232(2) 0.0226(7) Uani 1 1 d . . .
C23 C 0.7433(5) 0.0530(3) 0.3287(3) 0.0271(8) Uani 1 1 d . . .
C24 C 0.8868(5) -0.0062(3) 0.2996(3) 0.0303(8) Uani 1 1 d . . .
C25 C 0.6154(5) 0.0301(3) 0.2616(3) 0.0324(9) Uani 1 1 d . . .
H25 H 0.6211 -0.0208 0.1994 0.039 Uiso 1 1 calc R U .
C26 C 0.4773(5) 0.0831(3) 0.2867(3) 0.0346(9) Uani 1 1 d . . .
H26 H 0.3901 0.0663 0.2417 0.042 Uiso 1 1 calc R U .
C27 C 0.4697(5) 0.1601(3) 0.3778(3) 0.0307(8) Uani 1 1 d . . .
H27 H 0.3767 0.1945 0.3935 0.037 Uiso 1 1 calc R U .
C28 C 0.5993(5) 0.1880(3) 0.4479(3) 0.0261(8) Uani 1 1 d . . .
C29 C 1.1567(4) 0.3981(3) 0.8764(3) 0.0259(7) Uani 1 1 d . . .
C30 C 1.2837(5) 0.4432(3) 0.9489(3) 0.0296(8) Uani 1 1 d . . .
H30 H 1.3772 0.4682 0.9355 0.035 Uiso 1 1 calc R U .
C31 C 1.2725(5) 0.4509(3) 1.0384(3) 0.0321(9) Uani 1 1 d . . .
H31 H 1.3585 0.4802 1.0845 0.039 Uiso 1 1 calc R U .
C32 C 1.1319(5) 0.4148(3) 1.0613(3) 0.0315(8) Uani 1 1 d . . .
H32 H 1.1250 0.4203 1.1222 0.038 Uiso 1 1 calc R U .
C33 C 1.0044(5) 0.3714(3) 0.9931(3) 0.0273(8) Uani 1 1 d . . .
C34 C 1.0135(4) 0.3617(3) 0.8997(2) 0.0242(7) Uani 1 1 d . . .
C35 C 0.8728(4) 0.3216(3) 0.8321(2) 0.0239(7) Uani 1 1 d . . .
C36 C 0.8544(5) 0.3387(3) 1.0216(3) 0.0294(8) Uani 1 1 d . . .
C37 C 0.7143(5) 0.2968(3) 0.9492(3) 0.0253(7) Uani 1 1 d . . .
C38 C 0.7247(4) 0.2908(3) 0.8567(2) 0.0227(7) Uani 1 1 d . . .
C39 C 0.5864(4) 0.2511(3) 0.7895(3) 0.0247(7) Uani 1 1 d . . .
C41 C 0.4461(5) 0.2188(3) 0.8171(3) 0.0276(8) Uani 1 1 d . . .
H41 H 0.3554 0.1929 0.7741 0.033 Uiso 1 1 calc R U .
C42 C 0.5758(5) 0.2637(3) 0.9725(3) 0.0316(8) Uani 1 1 d . . .
H42 H 0.5714 0.2671 1.0327 0.038 Uiso 1 1 calc R U .
C43 C 0.4418(5) 0.2251(3) 0.9066(3) 0.0316(8) Uani 1 1 d . . .
H43 H 0.3484 0.2033 0.9234 0.038 Uiso 1 1 calc R U .
O1S O 0.7090(7) 0.0232(5) 0.9219(3) 0.129(3) Uani 1 1 d . . .
N1S N 0.9238(6) 0.1132(4) 1.0279(3) 0.0644(13) Uani 1 1 d . . .
C1S C 0.8391(9) 0.0699(5) 0.9414(4) 0.0729(18) Uani 1 1 d . . .
H1S H 0.8848 0.0765 0.8918 0.088 Uiso 1 1 calc R U .
C2S C 0.8582(8) 0.1286(5) 1.1154(4) 0.0700(17) Uani 1 1 d . . .
H2SA H 0.8467 0.1974 1.1554 0.105 Uiso 1 1 calc R U .
H2SB H 0.9294 0.1053 1.1484 0.105 Uiso 1 1 calc R U .
H2SC H 0.7542 0.0937 1.1015 0.105 Uiso 1 1 calc R U .
C3S C 1.0907(7) 0.1547(4) 1.0366(5) 0.0635(15) Uani 1 1 d . . .
H3SA H 1.1619 0.1273 1.0657 0.095 Uiso 1 1 calc R U .
H3SB H 1.0944 0.2246 1.0760 0.095 Uiso 1 1 calc R U .
H3SC H 1.1242 0.1392 0.9738 0.095 Uiso 1 1 calc R U .
O1W O 0.4693(13) 0.0841(8) 1.0116(9) 0.090(3) Uani 0.5 1 d G . P
H1WA H 0.5574 0.0593 1.0147 0.135 Uiso 0.5 1 d G U P
H1WB H 0.3919 0.0548 1.0235 0.135 Uiso 0.5 1 d G U P

loop_
_atom_site_aniso_label
_atom_site_aniso_U_11
_atom_site_aniso_U_22
_atom_site_aniso_U_33
_atom_site_aniso_U_23
_atom_site_aniso_U_13
_atom_site_aniso_U_12
Fe1 0.0206(3) 0.0311(3) 0.0215(3) 0.0114(2) 0.0006(2) 0.0007(2)
Fe2 0.0204(3) 0.0325(3) 0.0205(3) 0.0114(2) 0.0013(2) 0.0011(2)
O1 0.0258(13) 0.0389(15) 0.0287(13) 0.0173(12) 0.0062(11) 0.0049(11)
O2 0.0247(13) 0.0300(14) 0.0309(14) 0.0141(11) 0.0063(10) 0.0043(10)
O3 0.0243(13) 0.0373(15) 0.0280(14) 0.0112(12) 0.0057(11) 0.0026(11)
O4 0.055(2) 0.0435(18) 0.063(2) 0.0348(17) 0.0010(16) 0.0089(15)
O5 0.0262(13) 0.0374(15) 0.0235(13) 0.0127(11) -0.0004(10) -0.0038(11)
O6 0.0223(13) 0.0418(15) 0.0232(13) 0.0171(12) -0.0010(10) -0.0044(11)
O7 0.0235(13) 0.0352(14) 0.0252(13) 0.0135(11) -0.0017(10) -0.0040(11)
O8 0.0416(17) 0.0527(18) 0.0237(14) 0.0180(13) 0.0060(12) 0.0069(14)
O9 0.0252(13) 0.0316(14) 0.0290(13) 0.0133(11) -0.0022(10) 0.0034(11)
O10 0.0223(13) 0.0329(14) 0.0221(12) 0.0087(11) -0.0007(10) 0.0039(10)
O11 0.0251(13) 0.0398(15) 0.0230(13) 0.0130(12) 0.0010(10) 0.0049(11)
O12 0.0429(17) 0.0381(16) 0.0299(15) 0.0048(13) 0.0052(13) -0.0018(13)
C1 0.033(2) 0.053(3) 0.0195(18) 0.0153(18) 0.0040(15) 0.0150(19)
C2 0.045(3) 0.054(3) 0.0239(19) 0.0186(19) 0.0077(17) 0.025(2)
C3 0.057(3) 0.040(2) 0.025(2) 0.0167(18) 0.0021(19) 0.017(2)
C4 0.042(2) 0.037(2) 0.0175(17) 0.0132(16) -0.0027(15) 0.0082(18)
C5 0.031(2) 0.035(2) 0.0142(16) 0.0107(15) 0.0007(14) 0.0058(16)
C6 0.030(2) 0.040(2) 0.0151(16) 0.0092(15) 0.0008(14) 0.0080(16)
C7 0.0284(19) 0.0300(19) 0.0163(16) 0.0094(14) -0.0015(14) 0.0025(15)
C8 0.044(2) 0.038(2) 0.0265(19) 0.0169(17) -0.0040(17) 0.0047(18)
C9 0.038(2) 0.036(2) 0.0213(18) 0.0153(17) -0.0040(15) -0.0009(17)
C10 0.0291(19) 0.033(2) 0.0161(16) 0.0114(15) -0.0007(14) -0.0006(15)
C11 0.0283(19) 0.035(2) 0.0203(17) 0.0139(16) -0.0026(14) -0.0015(15)
C12 0.028(2) 0.047(2) 0.0254(19) 0.0168(18) 0.0018(15) -0.0008(17)
C13 0.034(2) 0.054(3) 0.031(2) 0.026(2) -0.0035(17) -0.0112(19)
C14 0.043(2) 0.041(2) 0.035(2) 0.0251(19) -0.0068(18) -0.0062(19)
C15 0.033(2) 0.034(2) 0.049(3) 0.024(2) 0.0098(19) 0.0083(17)
C16 0.0239(19) 0.038(2) 0.043(2) 0.0243(19) 0.0031(16) 0.0039(16)
C17 0.034(2) 0.0258(19) 0.037(2) 0.0117(17) 0.0096(17) 0.0025(16)
C18 0.029(2) 0.0252(18) 0.0300(19) 0.0137(16) 0.0069(15) -0.0002(15)
C19 0.0247(18) 0.0255(18) 0.0266(18) 0.0150(15) 0.0044(14) 0.0018(14)
C20 0.0249(18) 0.0303(19) 0.0316(19) 0.0193(16) 0.0021(15) -0.0011(15)
C21 0.0249(18) 0.0257(18) 0.0227(17) 0.0140(15) 0.0005(14) -0.0023(14)
C22 0.0253(18) 0.0235(17) 0.0221(17) 0.0138(14) 0.0010(14) -0.0028(14)
C23 0.032(2) 0.0256(18) 0.0255(18) 0.0143(15) 0.0004(15) -0.0057(15)
C24 0.035(2) 0.0251(18) 0.0272(19) 0.0093(16) 0.0042(16) -0.0040(16)
C25 0.045(2) 0.0249(19) 0.0250(19) 0.0113(16) -0.0097(17) -0.0077(17)
C26 0.041(2) 0.031(2) 0.034(2) 0.0195(17) -0.0139(18) -0.0081(17)
C27 0.030(2) 0.037(2) 0.032(2) 0.0226(17) -0.0034(16) -0.0024(16)
C28 0.0281(19) 0.0302(19) 0.0253(18) 0.0179(16) 0.0006(15) -0.0009(15)
C29 0.0259(18) 0.0239(17) 0.0238(18) 0.0080(15) 0.0009(14) 0.0042(14)
C30 0.0245(19) 0.0276(19) 0.0295(19) 0.0080(16) -0.0020(15) 0.0020(15)
C31 0.029(2) 0.033(2) 0.0249(19) 0.0066(16) -0.0059(15) 0.0021(16)
C32 0.034(2) 0.035(2) 0.0202(17) 0.0084(16) -0.0019(15) 0.0077(17)
C33 0.0291(19) 0.0275(18) 0.0217(17) 0.0085(15) 0.0022(15) 0.0064(15)
C34 0.0249(18) 0.0237(17) 0.0208(17) 0.0077(14) 0.0001(14) 0.0055(14)
C35 0.0257(18) 0.0242(17) 0.0210(17) 0.0099(14) 0.0023(14) 0.0041(14)
C36 0.033(2) 0.0287(19) 0.0244(19) 0.0108(15) 0.0029(15) 0.0063(16)
C37 0.0296(19) 0.0208(17) 0.0253(18) 0.0101(14) 0.0052(15) 0.0063(14)
C38 0.0230(17) 0.0217(17) 0.0218(17) 0.0088(14) 0.0030(13) 0.0043(13)
C39 0.0264(18) 0.0196(16) 0.0250(18) 0.0078(14) 0.0027(14) 0.0029(14)
C41 0.0268(19) 0.0218(17) 0.0295(19) 0.0083(15) 0.0042(15) -0.0007(14)
C42 0.039(2) 0.0285(19) 0.0271(19) 0.0125(16) 0.0086(16) 0.0041(16)
C43 0.031(2) 0.0274(19) 0.034(2) 0.0130(17) 0.0088(16) -0.0024(16)
O1S 0.119(4) 0.200(6) 0.059(3) 0.066(4) -0.042(3) -0.111(5)
N1S 0.068(3) 0.060(3) 0.056(3) 0.021(2) -0.003(2) 0.000(2)
C1S 0.102(5) 0.065(4) 0.048(3) 0.024(3) 0.005(3) 0.002(4)
C2S 0.064(4) 0.105(5) 0.046(3) 0.038(3) 0.010(3) 0.023(3)
C3S 0.051(3) 0.053(3) 0.084(4) 0.031(3) -0.008(3) 0.002(2)
O1W 0.071(6) 0.090(7) 0.134(9) 0.078(7) -0.018(6) -0.031(5)

loop_
_atom_type_symbol
_atom_type_description
_atom_type_scat_dispersion_real
_atom_type_scat_dispersion_imag
_atom_type_scat_source
C C 0.0181 0.0091 'International Tables Vol C Tables 4.2.6.8 and 6.1.1.4'
H H 0.0000 0.0000 'International Tables Vol C Tables 4.2.6.8 and 6.1.1.4'
N N 0.0311 0.0180 'International Tables Vol C Tables 4.2.6.8 and 6.1.1.4'
O O 0.0492 0.0322 'International Tables Vol C Tables 4.2.6.8 and 6.1.1.4'
Fe Fe -1.1336 3.1974 'International Tables Vol C Tables 4.2.6.8 and 6.1.1.4'

loop_
_exptl_crystal_face_index_h
_exptl_crystal_face_index_k
_exptl_crystal_face_index_l
_exptl_crystal_face_perp_dist
_exptl_oxdiff_crystal_face_indexfrac_h
_exptl_oxdiff_crystal_face_indexfrac_k
_exptl_oxdiff_crystal_face_indexfrac_l
_exptl_oxdiff_crystal_face_x
_exptl_oxdiff_crystal_face_y
_exptl_oxdiff_crystal_face_z
0 5 -10 0.0244 -0.0010 4.9950 -9.9974 -0.2801 -0.0419 0.9341
0 -5 10 0.0244 0.0010 -4.9950 9.9974 0.2801 0.0419 -0.9341
-5 1 0 0.1488 -4.9997 0.9969 0.0037 -0.9020 0.0374 -0.2273
5 0 0 0.1691 4.9989 0.0028 -0.0036 0.8918 -0.1498 0.2236
0 10 -2 0.0160 -0.0074 9.9964 -1.9985 -0.1485 -1.0197 0.1541
0 -9 0 0.0246 0.0072 -8.9974 -0.0010 0.0925 1.0113 0.0327
0 2 8 0.0187 -0.0040 2.0023 7.9986 0.1624 -0.6407 -0.7690

loop_
_geom_angle_atom_site_label_1
_geom_angle_atom_site_label_2
_geom_angle_atom_site_label_3
_geom_angle
O1 Fe1 O2 80.88(11)
O1 Fe1 O6 151.26(11)
O1 Fe1 O10 104.63(11)
O5 Fe1 O1 102.38(12)
O5 Fe1 O2 106.47(11)
O5 Fe1 O6 82.01(10)
O5 Fe1 O9 101.32(11)
O5 Fe1 O10 151.80(11)
O6 Fe1 O2 70.74(10)
O9 Fe1 O1 101.42(12)
O9 Fe1 O2 150.96(11)
O9 Fe1 O6 105.55(11)
O9 Fe1 O10 81.17(10)
O10 Fe1 O2 70.37(10)
O10 Fe1 O6 70.41(10)
O2 Fe2 O6 71.10(10)
O2 Fe2 O10 70.86(10)
O3 Fe2 O2 81.41(11)
O3 Fe2 O6 105.74(11)
O3 Fe2 O10 151.79(12)
O7 Fe2 O2 151.24(11)
O7 Fe2 O3 98.78(12)
O7 Fe2 O6 81.34(10)
O7 Fe2 O10 107.97(11)
O10 Fe2 O6 70.55(10)
O11 Fe2 O2 107.99(11)
O11 Fe2 O3 101.96(12)
O11 Fe2 O6 151.70(11)
O11 Fe2 O7 100.14(12)
O11 Fe2 O10 82.32(10)
C11 O1 Fe1 132.8(2)
Fe2 O2 Fe1 96.17(11)
C7 O2 Fe1 131.8(2)
C7 O2 Fe2 132.1(2)
C6 O3 Fe2 132.7(2)
C29 O5 Fe1 134.3(2)
Fe2 O6 Fe1 96.01(10)
C35 O6 Fe1 133.8(2)
C35 O6 Fe2 129.3(2)
C39 O7 Fe2 129.1(2)
C20 O9 Fe1 130.3(2)
Fe2 O10 Fe1 96.41(10)
C21 O10 Fe1 130.2(2)
C21 O10 Fe2 133.0(2)
C28 O11 Fe2 133.7(2)
C2 C1 C6 120.8(4)
C1 C2 C3 121.1(4)
C4 C3 C2 120.0(4)
C3 C4 C5 120.5(4)
C3 C4 C8 119.4(4)
C5 C4 C8 120.1(4)
C4 C5 C6 119.1(4)
C4 C5 C7 119.5(4)
C6 C5 C7 121.3(3)
O3 C6 C1 116.7(4)
O3 C6 C5 124.8(3)
C1 C6 C5 118.5(4)
O2 C7 C5 119.0(3)
O2 C7 C10 118.7(3)
C5 C7 C10 122.3(3)
O4 C8 C4 121.3(4)
O4 C8 C9 120.5(4)
C9 C8 C4 118.2(4)
C10 C9 C8 120.5(4)
C14 C9 C8 119.1(4)
C14 C9 C10 120.5(4)
C9 C10 C7 119.0(3)
C9 C10 C11 119.4(4)
C11 C10 C7 121.4(3)
O1 C11 C10 125.0(3)
O1 C11 C12 117.0(4)
C12 C11 C10 118.0(4)
C13 C12 C11 121.1(4)
C12 C13 C14 121.0(4)
C9 C14 C13 119.9(4)
C16 C15 C17 120.9(4)
C15 C16 C20 121.0(4)
C18 C17 C15 119.8(4)
C17 C18 C19 120.3(4)
C17 C18 C24 119.1(4)
C19 C18 C24 120.5(3)
C18 C19 C21 119.0(3)
C20 C19 C18 119.6(3)
C20 C19 C21 121.2(3)
O9 C20 C16 116.3(3)
O9 C20 C19 125.4(3)
C16 C20 C19 118.4(4)
O10 C21 C19 118.5(3)
O10 C21 C22 119.3(3)
C22 C21 C19 122.2(3)
C23 C22 C21 119.4(3)
C23 C22 C28 118.7(3)
C28 C22 C21 121.7(3)
C22 C23 C24 120.6(3)
C25 C23 C22 120.9(4)
C25 C23 C24 118.5(3)
O12 C24 C18 120.5(4)
O12 C24 C23 121.6(4)
C23 C24 C18 117.9(3)
C23 C25 C26 120.2(4)
C27 C26 C25 120.3(4)
C26 C27 C28 121.6(4)
O11 C28 C22 124.8(3)
O11 C28 C27 116.8(3)
C27 C28 C22 118.3(3)
O5 C29 C30 116.9(3)
O5 C29 C34 125.1(3)
C30 C29 C34 117.9(3)
C31 C30 C29 121.6(4)
C30 C31 C32 120.6(4)
C33 C32 C31 119.7(4)
C32 C33 C34 120.9(4)
C32 C33 C36 118.1(3)
C34 C33 C36 121.0(3)
C29 C34 C35 121.4(3)
C33 C34 C29 119.3(3)
C33 C34 C35 119.1(3)
O6 C35 C34 119.1(3)
O6 C35 C38 118.9(3)
C38 C35 C34 122.0(3)
O8 C36 C33 121.0(4)
O8 C36 C37 121.2(4)
C37 C36 C33 117.7(3)
C38 C37 C36 120.2(3)
C42 C37 C36 119.1(3)
C42 C37 C38 120.7(4)
C37 C38 C35 119.9(3)
C37 C38 C39 118.4(3)
C39 C38 C35 121.7(3)
O7 C39 C38 124.6(3)
O7 C39 C41 116.6(3)
C41 C39 C38 118.7(3)
C43 C41 C39 120.9(4)
C37 C42 C43 120.5(4)
C41 C43 C42 120.7(4)
C1S N1S C2S 123.9(6)
C1S N1S C3S 119.9(5)
C2S N1S C3S 116.0(5)
O1S C1S N1S 126.5(6)

loop_
_geom_bond_atom_site_label_1
_geom_bond_atom_site_label_2
_geom_bond_distance
Fe1 O1 1.902(3)
Fe1 O2 2.128(3)
Fe1 O5 1.894(3)
Fe1 O6 2.121(3)
Fe1 O9 1.895(3)
Fe1 O10 2.118(3)
Fe2 O2 2.109(3)
Fe2 O3 1.898(3)
Fe2 O6 2.121(3)
Fe2 O7 1.892(3)
Fe2 O10 2.111(3)
Fe2 O11 1.891(3)
O1 C11 1.308(5)
O2 C7 1.272(5)
O3 C6 1.316(5)
O4 C8 1.230(5)
O5 C29 1.312(4)
O6 C35 1.277(4)
O7 C39 1.311(4)
O8 C36 1.221(5)
O9 C20 1.314(5)
O10 C21 1.280(4)
O11 C28 1.311(5)
O12 C24 1.226(5)
C1 C2 1.360(6)
C1 C6 1.417(5)
C2 C3 1.400(7)
C3 C4 1.374(6)
C4 C5 1.417(6)
C4 C8 1.486(6)
C5 C6 1.427(5)
C5 C7 1.440(5)
C7 C10 1.440(5)
C8 C9 1.485(6)
C9 C10 1.422(5)
C9 C14 1.380(6)
C10 C11 1.423(5)
C11 C12 1.418(5)
C12 C13 1.370(6)
C13 C14 1.393(6)
C15 C16 1.374(6)
C15 C17 1.404(6)
C16 C20 1.414(5)
C17 C18 1.378(5)
C18 C19 1.425(5)
C18 C24 1.488(5)
C19 C20 1.418(5)
C19 C21 1.446(5)
C21 C22 1.440(5)
C22 C23 1.421(5)
C22 C28 1.428(5)
C23 C24 1.484(6)
C23 C25 1.377(5)
C25 C26 1.396(6)
C26 C27 1.375(6)
C27 C28 1.408(5)
C29 C30 1.413(5)
C29 C34 1.429(5)
C30 C31 1.370(6)
C31 C32 1.406(6)
C32 C33 1.378(5)
C33 C34 1.416(5)
C33 C36 1.491(5)
C34 C35 1.449(5)
C35 C38 1.434(5)
C36 C37 1.487(5)
C37 C38 1.426(5)
C37 C42 1.373(5)
C38 C39 1.432(5)
C39 C41 1.414(5)
C41 C43 1.372(5)
C42 C43 1.394(6)
O1S C1S 1.218(8)
N1S C1S 1.353(8)
N1S C2S 1.423(7)
N1S C3S 1.476(7)
